data_2310783
loop_
_publ_author_name
'Batuk, Dmitry'
'Batuk, Maria'
'Abakumov, Artem M.'
'Hadermann, Joke'

_publ_section_title
;
 Synergy between transmission electron microscopy and powder diffraction:
 application to modulated structures.
;
_journal_coden_ASTM ACSBDA
_journal_coeditor_code DQ5010
_journal_issue 2
_journal_name_full
;
 Acta Crystallographica, Section B: Structural Science, Crystal Engineering
 and Materials
;
_journal_page_first 127
_journal_page_last 143
_journal_paper_doi 10.1107/S2052520615005466
_journal_volume 71
_journal_year 2015
_chemical_formula_sum 'Bi0.428 Fe1.034 O2.736 Pb0.541'
_chemical_formula_weight 303.1
_space_group_crystal_system monoclinic
_space_group_IT_number 12
_space_group_name_Hall '-I 2y'
_space_group_name_H-M_alt 'I 1 2/m 1'
_space_group_ssg_name X2/m(\a0\g)00
_cell_angle_alpha 90
_cell_angle_beta 91.554(3)
_cell_angle_gamma 90
_cell_formula_units_Z 1
_cell_length_a 3.91460(13)
_cell_length_b 3.91271(10)
_cell_length_c 4.13775(16)
_cell_measurement_temperature 900
_cell_modulation_dimension 1
_cell_volume 63.353(4)
_diffrn_ambient_temperature 900
_diffrn_radiation_probe neutron
_diffrn_radiation_wavelength 1.8857
_exptl_absorpt_coefficient_mu 0.005
_exptl_crystal_density_diffrn 7.9432
_exptl_crystal_F_000 129
_pd_instr_location ' ?'
_pd_meas_2theta_range_inc 0.05
_pd_meas_2theta_range_max 164.600
_pd_meas_2theta_range_min 3.650
_pd_meas_number_of_points 3220
_pd_proc_2theta_range_inc 0.05
_pd_proc_2theta_range_max 159.95
_pd_proc_2theta_range_min 6.05
_pd_proc_ls_background_function '7 Legendre polynoms'
_pd_proc_ls_pref_orient_corr none
_pd_proc_ls_profile_function Pseudo-Voigt
_pd_proc_ls_prof_R_factor 0.0358
_pd_proc_ls_prof_wR_expected 0.0218
_pd_proc_ls_prof_wR_factor 0.0450
_refine_ls_goodness_of_fit_all 2.06
_refine_ls_number_constraints 7
_refine_ls_number_parameters 66
_refine_ls_number_restraints 0
_refine_ls_R_factor_all 0.0528
_refine_ls_R_factor_gt 0.0521
_refine_ls_shift/su_max 0.0527
_refine_ls_shift/su_mean 0.0252
_refine_ls_weighting_scheme sigma
_refine_ls_wR_factor_all 0.0582
_refine_ls_wR_factor_gt 0.0581
_cod_data_source_file dq5010sup4.cif
_cod_data_source_block I
_cod_depositor_comments
;
 Updating space group information.

 Antanas Vaitkus,
 2018-07-22
;
_cod_database_code 2310783

loop_
_space_group_symop_id
_space_group_symop_operation_xyz
1 x,y,z
2 -x,y,-z
3 x+0.5,y+0.5,z+0.5
4 -x+0.5,y+0.5,-z+0.5
5 -x,-y,-z
6 x,-y,z
7 -x+0.5,-y+0.5,-z+0.5
8 x+0.5,-y+0.5,z+0.5

loop_
_space_group_symop_ssg_id
_space_group_symop_ssg_operation_algebraic
1 x1,x2,x3,x4
2 -x1,x2,-x3,-x4
3 -x1,-x2,-x3,-x4
4 x1,-x2,x3,x4
5 x1+1/2,x2+1/2,x3+1/2,x4+1/2
6 -x1+1/2,x2+1/2,-x3+1/2,-x4+1/2
7 -x1+1/2,-x2+1/2,-x3+1/2,-x4+1/2
8 x1+1/2,-x2+1/2,x3+1/2,x4+1/2

loop_
_atom_site_label
_atom_site_type_symbol
_atom_site_fract_x
_atom_site_fract_y
_atom_site_fract_z
_atom_site_adp_type
_atom_site_U_iso_or_equiv
_atom_site_site_symmetry_multiplicity
_atom_site_occupancy
_atom_site_calc_flag
Fe1 Fe 0 0 0 Uiso 0.0096(4) 2 0.51676(10) d
Pb1 Pb 0 0 0 Uiso 0.0438(11) 2 0.27062(6) d
Bi1 Bi 0 0 0 Uiso 0.0438(11) 2 0.2142 d
O1 O 0 0.5 0 Uani 0.0245(18) 2 0.51676(10) d
O2 O 0.5 0 0 Uiso 0.0447(16) 2 0.4088(2) d
O3 O 0 0 0.5 Uiso 0.0498(13) 2 0.44228(10) d

loop_
_atom_site_aniso_label
_atom_site_aniso_type_symbol
_atom_site_aniso_U_11
_atom_site_aniso_U_22
_atom_site_aniso_U_33
_atom_site_aniso_U_12
_atom_site_aniso_U_13
_atom_site_aniso_U_23
O1 O 0.040(4) 0.0046(15) 0.028(3) 0 -0.019(2) 0

loop_
_atom_site_Fourier_wave_vector_seq_id
_jana_atom_site_fourier_wave_vector_q1_coeff
1 1
2 2

loop_
_atom_site_occ_special_func_atom_site_label
_atom_site_occ_special_func_crenel_c
_atom_site_occ_special_func_crenel_w
Fe1 0 0.51676(10)
Pb1 0.5 0.48324(10)
Bi1 0.5 0.4868
O1 0 0.51676(10)
O2 0 0.4088(2)
O3 0 0.44228(10)

loop_
_atom_type_symbol
_atom_type_scat_length_neutron
_atom_type_scat_source
Pb 9.405 International_Tables_Vol_C
Bi 8.532 International_Tables_Vol_C
Fe 9.450 International_Tables_Vol_C
O 5.803 International_Tables_Vol_C

loop_
_cell_wave_vector_seq_id
_cell_wave_vector_x
_cell_wave_vector_y
_cell_wave_vector_z
1 0.040963 0.000000 0.074474

loop_
_geom_angle_atom_site_label_1
_geom_angle_atom_site_label_2
_geom_angle_atom_site_label_3
_geom_angle_site_ssg_symmetry_1
_geom_angle_site_ssg_symmetry_3
_geom_angle_av
_geom_angle_min
_geom_angle_max
O1 Fe1 O1 1_5455 . 155.7(12) 135.3(10) 180.0(5)
O1 Fe1 O1 1_5455 5_4445 83.3(7) 82.6(7) 84.9(6)
O1 Fe1 O1 1_5455 5_4455 79.2(6) 77.7(5) 80.7(6)
O1 Fe1 O1 1_5455 5_5445 79.2(6) 77.7(5) 80.7(6)
O1 Fe1 O1 1_5455 5_5455 83.3(7) 82.6(7) 84.9(6)
O1 Fe1 O2 1_5455 1_4555 87.9(9) 83.0(11) 91.7(8)
O1 Fe1 O2 1_5455 . 87.9(9) 83.0(11) 91.7(8)
O1 Fe1 O3 1_5455 1_5545 93.1(5) 73.0(7) 111.9(4)
O1 Fe1 O3 1_5455 . 93.1(5) 73.0(7) 111.9(4)
O1 Fe1 O1 . 5_4445 83.3(7) 82.6(7) 84.9(6)
O1 Fe1 O1 . 5_4455 79.2(6) 77.7(5) 80.7(6)
O1 Fe1 O1 . 5_5445 79.2(6) 77.7(5) 80.7(6)
O1 Fe1 O1 . 5_5455 83.3(7) 82.6(7) 84.9(6)
O1 Fe1 O2 . 1_4555 87.9(9) 83.0(11) 91.7(8)
O1 Fe1 O2 . . 87.9(9) 83.0(11) 91.7(8)
O1 Fe1 O3 . 1_5545 93.1(5) 73.0(7) 111.9(4)
O1 Fe1 O3 . . 93.1(5) 73.0(7) 111.9(4)
O1 Fe1 O1 5_4445 5_5445 132.6(12) 132.3(12) 133.1(12)
O1 Fe1 O2 5_4445 . 140.8(18) 137.9(18) 144.3(18)
O1 Fe1 O3 5_4445 . 113.3(18) 109.8(18) 114.8(18)
O1 Fe1 O1 5_4455 5_5455 132.6(12) 132.3(12) 133.1(12)
O1 Fe1 O3 5_4455 1_5545 112.8(17) 112.1(17) 113.3(17)
O1 Fe1 O3 5_5445 . 112.8(17) 112.1(17) 113.3(17)
O1 Fe1 O2 5_5455 1_4555 140.8(18) 137.9(18) 144.3(18)
O1 Fe1 O3 5_5455 1_5545 113.3(18) 109.8(18) 114.8(18)
O2 Fe1 O2 1_4555 . 163(2) 146(2) 180.0(5)
O2 Fe1 O3 1_4555 1_5545 90.6(18) 72.4(14) 107.8(19)
O2 Fe1 O3 1_4555 . 91.1(18) 73.9(18) 109(2)
O2 Fe1 O3 . 1_5545 91.1(18) 73.9(18) 109(2)
O2 Fe1 O3 . . 90.6(18) 72.4(14) 107.8(19)
O3 Fe1 O3 1_5545 . 179.4(17) 179.0(19) 180.0(5)
Bi1 Pb1 O1 . 5_4445 100(800) 0 0(4000)
Bi1 Pb1 O1 . 5_4455 100(700) 0 170(30)
Bi1 Pb1 O1 . 5_5445 100(700) 0 170(30)
Bi1 Pb1 O1 . 5_5455 100(800) 0 0(4000)
Bi1 Pb1 O2 . 5_4445 100(400) 0 100(400)
Bi1 Pb1 O2 . 5_4455 100(400) 0 100(400)
Bi1 Pb1 O2 . 5_4545 100(400) 0 100(400)
Bi1 Pb1 O2 . 5_4555 100(400) 0 100(400)
O1 Pb1 O1 5_4445 5_4455 95.0(11) 93.0(9) 106.6(11)
O1 Pb1 O1 5_4445 5_5445 87.4(11) 56.8(8) 108.6(15)
O1 Pb1 O1 5_4445 5_5455 164.5(12) 156.5(14) 180.0(5)
O1 Pb1 O2 5_4445 5_4445 59.6(15) 43.4(10) 70.3(18)
O1 Pb1 O2 5_4445 5_4455 121.2(15) 119.3(15) 123.1(15)
O1 Pb1 O2 5_4445 5_4545 59.6(15) 43.4(10) 70.3(18)
O1 Pb1 O2 5_4445 5_4555 121.2(15) 119.3(15) 123.1(15)
O1 Pb1 O1 5_4455 5_5445 162.0(12) 152.2(9) 180.0(5)
O1 Pb1 O1 5_4455 5_5455 87.4(11) 56.8(8) 108.6(15)
O1 Pb1 O2 5_4455 5_4445 121.5(15) 119.1(15) 126.7(13)
O1 Pb1 O2 5_4455 5_4455 59.6(15) 43.2(11) 70.5(19)
O1 Pb1 O2 5_4455 5_4545 121.5(15) 119.1(15) 126.7(13)
O1 Pb1 O2 5_4455 5_4555 59.6(15) 43.2(11) 70.5(19)
O1 Pb1 O1 5_5445 5_5455 95.0(12) 93.0(11) 106.6(13)
O1 Pb1 O2 5_5445 5_4445 59.6(15) 43.2(11) 70.5(19)
O1 Pb1 O2 5_5445 5_4455 121.5(15) 119.1(15) 126.7(13)
O1 Pb1 O2 5_5445 5_4545 59.6(15) 43.2(11) 70.5(19)
O1 Pb1 O2 5_5445 5_4555 121.5(15) 119.1(15) 126.7(13)
O1 Pb1 O2 5_5455 5_4445 121.2(15) 119.3(15) 123.1(15)
O1 Pb1 O2 5_5455 5_4455 59.6(15) 43.4(10) 70.3(18)
O1 Pb1 O2 5_5455 5_4545 121.2(15) 119.3(15) 123.1(15)
O1 Pb1 O2 5_5455 5_4555 59.6(15) 43.4(10) 70.3(18)
O2 Pb1 O2 5_4445 5_4455 94.2(9) 93.8(12) 94.7(8)
O2 Pb1 O2 5_4445 5_4545 89.7(11) 64.5(7) 107.8(17)
O2 Pb1 O2 5_4445 5_4555 167.4(11) 158.5(13) 180.0(5)
O2 Pb1 O2 5_4455 5_4545 167.4(11) 158.5(13) 180.0(5)
O2 Pb1 O2 5_4455 5_4555 89.7(11) 64.5(7) 107.8(17)
O2 Pb1 O2 5_4545 5_4555 94.2(9) 93.8(12) 94.7(8)
Pb1 Bi1 O1 . 5_4445 100(800) 0 0(4000)
Pb1 Bi1 O1 . 5_4455 100(700) 0 200(1300)
Pb1 Bi1 O1 . 5_5445 100(700) 0 200(1300)
Pb1 Bi1 O1 . 5_5455 100(800) 0 0(4000)
Pb1 Bi1 O2 . 5_4445 100(400) 0 100(600)
Pb1 Bi1 O2 . 5_4455 100(400) 0 100(600)
Pb1 Bi1 O2 . 5_4545 100(400) 0 100(600)
Pb1 Bi1 O2 . 5_4555 100(400) 0 100(600)
O1 Bi1 O1 5_4445 5_4455 95.0(11) 93.0(9) 105.8(11)
O1 Bi1 O1 5_4445 5_5445 87.5(11) 56.6(8) 108.8(15)
O1 Bi1 O1 5_4445 5_5455 164.5(12) 156.1(14) 180.0(5)
O1 Bi1 O2 5_4445 5_4445 59.6(15) 43.4(10) 70.4(18)
O1 Bi1 O2 5_4445 5_4455 121.2(15) 119.3(15) 123.0(15)
O1 Bi1 O2 5_4445 5_4545 59.6(15) 43.4(10) 70.4(18)
O1 Bi1 O2 5_4445 5_4555 121.2(15) 119.3(15) 123.0(15)
O1 Bi1 O1 5_4455 5_5445 162.0(12) 152.1(9) 180.0(5)
O1 Bi1 O1 5_4455 5_5455 87.5(11) 56.6(8) 108.8(15)
O1 Bi1 O2 5_4455 5_4445 121.4(15) 119.1(15) 126.3(13)
O1 Bi1 O2 5_4455 5_4455 59.7(15) 43.2(11) 70.5(19)
O1 Bi1 O2 5_4455 5_4545 121.4(15) 119.1(15) 126.3(13)
O1 Bi1 O2 5_4455 5_4555 59.7(15) 43.2(11) 70.5(19)
O1 Bi1 O1 5_5445 5_5455 95.0(12) 93.0(11) 105.8(13)
O1 Bi1 O2 5_5445 5_4445 59.7(15) 43.2(11) 70.5(19)
O1 Bi1 O2 5_5445 5_4455 121.4(15) 119.1(15) 126.3(13)
O1 Bi1 O2 5_5445 5_4545 59.7(15) 43.2(11) 70.5(19)
O1 Bi1 O2 5_5445 5_4555 121.4(15) 119.1(15) 126.3(13)
O1 Bi1 O2 5_5455 5_4445 121.2(15) 119.3(15) 123.0(15)
O1 Bi1 O2 5_5455 5_4455 59.6(15) 43.4(10) 70.4(18)
O1 Bi1 O2 5_5455 5_4545 121.2(15) 119.3(15) 123.0(15)
O1 Bi1 O2 5_5455 5_4555 59.6(15) 43.4(10) 70.4(18)
O2 Bi1 O2 5_4445 5_4455 94.2(9) 93.8(12) 94.7(8)
O2 Bi1 O2 5_4445 5_4545 89.8(11) 64.4(7) 108.0(17)
O2 Bi1 O2 5_4445 5_4555 167.5(11) 158.5(13) 180.0(5)
O2 Bi1 O2 5_4455 5_4545 167.5(11) 158.5(13) 180.0(5)
O2 Bi1 O2 5_4455 5_4555 89.8(11) 64.4(7) 108.0(17)
O2 Bi1 O2 5_4545 5_4555 94.2(9) 93.8(12) 94.7(8)
Fe1 O1 Fe1 . 1_5655 155.7(11) 135.3(8) 180.0(5)
Fe1 O1 Fe1 . 5_4545 96.7(7) 92.9(5) 98.9(9)
Fe1 O1 Fe1 . 5_4555 100.8(5) 99.5(6) 102.2(5)
Fe1 O1 Fe1 . 5_5545 100.8(5) 99.5(6) 102.2(5)
Fe1 O1 Fe1 . 5_5555 96.7(7) 92.9(5) 98.9(9)
Fe1 O1 Pb1 . 5_4545 87.1(7) 73.1(4) 103.5(9)
Fe1 O1 Pb1 . 5_4555 87.2(7) 68.7(4) 101.6(6)
Fe1 O1 Pb1 . 5_5545 87.2(7) 68.7(4) 101.6(6)
Fe1 O1 Pb1 . 5_5555 87.1(7) 73.1(4) 103.5(9)
Fe1 O1 Bi1 . 5_4545 87.1(7) 73.1(4) 103.4(9)
Fe1 O1 Bi1 . 5_4555 87.2(7) 68.7(4) 101.5(6)
Fe1 O1 Bi1 . 5_5545 87.2(7) 68.7(4) 101.5(6)
Fe1 O1 Bi1 . 5_5555 87.1(7) 73.1(4) 103.4(9)
Fe1 O1 Fe1 1_5655 5_4545 96.7(7) 92.9(5) 98.9(9)
Fe1 O1 Fe1 1_5655 5_4555 100.8(5) 99.5(6) 102.2(5)
Fe1 O1 Fe1 1_5655 5_5545 100.8(5) 99.5(6) 102.2(5)
Fe1 O1 Fe1 1_5655 5_5555 96.7(7) 92.9(5) 98.9(9)
Fe1 O1 Pb1 1_5655 5_4545 87.1(7) 73.1(4) 103.5(9)
Fe1 O1 Pb1 1_5655 5_4555 87.2(7) 68.7(4) 101.6(6)
Fe1 O1 Pb1 1_5655 5_5545 87.2(7) 68.7(4) 101.6(6)
Fe1 O1 Pb1 1_5655 5_5555 87.1(7) 73.1(4) 103.5(9)
Fe1 O1 Bi1 1_5655 5_4545 87.1(7) 73.1(4) 103.4(9)
Fe1 O1 Bi1 1_5655 5_4555 87.2(7) 68.7(4) 101.5(6)
Fe1 O1 Bi1 1_5655 5_5545 87.2(7) 68.7(4) 101.5(6)
Fe1 O1 Bi1 1_5655 5_5555 87.1(7) 73.1(4) 103.4(9)
Fe1 O1 Fe1 5_4545 5_5545 136.6(8) 134.6(9) 138.8(8)
Fe1 O1 Fe1 5_4555 5_5555 136.6(8) 134.6(8) 138.8(8)
Pb1 O1 Pb1 5_4545 5_4555 90.0(11) 85.9(11) 105.2(13)
Pb1 O1 Pb1 5_4545 5_5545 85.5(9) 57.3(6) 105.8(13)
Pb1 O1 Pb1 5_4545 5_5555 171.6(13) 167.8(18) 180.0(5)
Pb1 O1 Bi1 5_4545 5_4545 0.1(6) 0.0(5) 0.6(9)
Pb1 O1 Bi1 5_4545 5_4555 89.9(11) 85.9(11) 105.2(13)
Pb1 O1 Bi1 5_4545 5_5545 85.5(9) 57.3(6) 105.8(13)
Pb1 O1 Bi1 5_4545 5_5555 171.5(13) 167.5(18) 180.0(5)
Pb1 O1 Pb1 5_4555 5_5545 162.9(11) 152.4(9) 180.0(5)
Pb1 O1 Pb1 5_4555 5_5555 85.5(9) 57.3(6) 105.8(14)
Pb1 O1 Bi1 5_4555 5_4545 89.9(11) 85.9(11) 104.5(15)
Pb1 O1 Bi1 5_4555 5_4555 0.0(5) 0.0(5) 0.2(7)
Pb1 O1 Bi1 5_4555 5_5545 162.9(11) 152.2(9) 180.0(5)
Pb1 O1 Bi1 5_4555 5_5555 85.5(9) 57.1(6) 106.0(14)
Pb1 O1 Pb1 5_5545 5_5555 90.0(11) 85.9(11) 105.2(15)
Pb1 O1 Bi1 5_5545 5_4545 85.5(9) 57.1(6) 106.0(14)
Pb1 O1 Bi1 5_5545 5_4555 162.9(11) 152.2(9) 180.0(5)
Pb1 O1 Bi1 5_5545 5_5545 0.0(5) 0.0(5) 0.2(7)
Pb1 O1 Bi1 5_5545 5_5555 89.9(11) 85.9(11) 104.5(15)
Pb1 O1 Bi1 5_5555 5_4545 171.5(13) 167.5(18) 180.0(5)
Pb1 O1 Bi1 5_5555 5_4555 85.5(9) 57.3(6) 105.8(13)
Pb1 O1 Bi1 5_5555 5_5545 89.9(11) 85.9(11) 105.2(13)
Pb1 O1 Bi1 5_5555 5_5555 0.1(6) 0.0(5) 0.6(9)
Bi1 O1 Bi1 5_4545 5_4555 89.9(11) 85.9(11) 104.5(13)
Bi1 O1 Bi1 5_4545 5_5545 85.6(9) 57.2(6) 105.9(13)
Bi1 O1 Bi1 5_4545 5_5555 171.4(13) 167.5(18) 180.0(5)
Bi1 O1 Bi1 5_4555 5_5545 162.9(11) 152.3(8) 180.0(5)
Bi1 O1 Bi1 5_4555 5_5555 85.6(9) 57.2(6) 105.9(14)
Bi1 O1 Bi1 5_5545 5_5555 89.9(11) 85.9(11) 104.5(15)
Fe1 O2 Fe1 . 1_6555 161.6(19) 144.9(16) 179.9(4)
Fe1 O2 Pb1 . 5_5445 90.0(13) 74.9(9) 107.4(13)
Fe1 O2 Pb1 . 5_5455 88.1(14) 75.5(9) 96(2)
Fe1 O2 Pb1 . 5_5545 90.0(13) 74.9(9) 107.4(13)
Fe1 O2 Pb1 . 5_5555 88.1(14) 75.5(9) 96(2)
Fe1 O2 Bi1 . 5_5445 90.0(13) 75.0(9) 107.0(13)
Fe1 O2 Bi1 . 5_5455 88.1(14) 75.4(9) 96(2)
Fe1 O2 Bi1 . 5_5545 90.0(13) 75.0(9) 107.0(13)
Fe1 O2 Bi1 . 5_5555 88.1(14) 75.4(9) 96(2)
Fe1 O2 Pb1 1_6555 5_5445 88.0(14) 75.5(9) 96(2)
Fe1 O2 Pb1 1_6555 5_5455 90.1(13) 75.0(9) 107.5(13)
Fe1 O2 Pb1 1_6555 5_5545 88.0(14) 75.5(9) 96(2)
Fe1 O2 Pb1 1_6555 5_5555 90.1(13) 75.0(9) 107.5(13)
Fe1 O2 Bi1 1_6555 5_5445 88.0(14) 75.4(9) 96(2)
Fe1 O2 Bi1 1_6555 5_5455 90.1(13) 75.1(9) 107.1(13)
Fe1 O2 Bi1 1_6555 5_5545 88.0(14) 75.4(9) 96(2)
Fe1 O2 Bi1 1_6555 5_5555 90.1(13) 75.1(9) 107.1(13)
Pb1 O2 Pb1 5_5445 5_5455 90.4(6) 88.4(4) 95.9(6)
Pb1 O2 Pb1 5_5445 5_5545 89.4(11) 64.2(5) 108(2)
Pb1 O2 Pb1 5_5445 5_5555 166.5(11) 159.0(10) 179.9(4)
Pb1 O2 Bi1 5_5445 5_5445 0.1(6) 0.0(5) 0.5(7)
Pb1 O2 Bi1 5_5445 5_5455 90.3(6) 88.4(4) 95.9(4)
Pb1 O2 Bi1 5_5445 5_5545 89.4(11) 64.2(5) 108(2)
Pb1 O2 Bi1 5_5445 5_5555 166.5(11) 158.7(10) 180.0(5)
Pb1 O2 Pb1 5_5455 5_5545 166.5(11) 159.0(9) 179.9(5)
Pb1 O2 Pb1 5_5455 5_5555 89.7(11) 64.3(6) 108(2)
Pb1 O2 Bi1 5_5455 5_5445 90.3(6) 88.4(4) 96.0(4)
Pb1 O2 Bi1 5_5455 5_5455 0.1(6) 0.0(5) 0.5(7)
Pb1 O2 Bi1 5_5455 5_5545 166.5(11) 158.7(10) 179.9(5)
Pb1 O2 Bi1 5_5455 5_5555 89.7(11) 64.3(6) 108(2)
Pb1 O2 Pb1 5_5545 5_5555 90.4(6) 88.4(4) 95.9(6)
Pb1 O2 Bi1 5_5545 5_5445 89.4(11) 64.2(5) 108(2)
Pb1 O2 Bi1 5_5545 5_5455 166.5(11) 158.7(10) 180.0(5)
Pb1 O2 Bi1 5_5545 5_5545 0.1(6) 0.0(5) 0.5(7)
Pb1 O2 Bi1 5_5545 5_5555 90.3(6) 88.4(4) 95.9(4)
Pb1 O2 Bi1 5_5555 5_5445 166.5(11) 158.7(10) 179.9(5)
Pb1 O2 Bi1 5_5555 5_5455 89.7(11) 64.3(6) 108(2)
Pb1 O2 Bi1 5_5555 5_5545 90.3(6) 88.4(4) 96.0(4)
Pb1 O2 Bi1 5_5555 5_5555 0.1(6) 0.0(5) 0.5(7)
Bi1 O2 Bi1 5_5445 5_5455 90.3(6) 88.4(4) 95.6(6)
Bi1 O2 Bi1 5_5445 5_5545 89.5(11) 64.1(5) 108(2)
Bi1 O2 Bi1 5_5445 5_5555 166.4(11) 158.7(10) 179.9(4)
Bi1 O2 Bi1 5_5455 5_5545 166.4(11) 158.7(9) 180.0(5)
Bi1 O2 Bi1 5_5455 5_5555 89.7(11) 64.2(6) 108(2)
Bi1 O2 Bi1 5_5545 5_5555 90.3(6) 88.4(4) 95.6(6)
Fe1 O3 Fe1 . 1_5565 179.2(17) 178.3(11) 180.0(5)

loop_
_geom_bond_atom_site_label_1
_geom_bond_atom_site_label_2
_geom_bond_site_ssg_symmetry_2
_geom_bond_distance_av
_geom_bond_distance_min
_geom_bond_distance_max
Fe1 O1 1_5455 2.016(4) 1.956(8) 2.115(8)
Fe1 O1 . 2.016(4) 1.956(8) 2.115(8)
Fe1 O1 5_4445 2.09(2) 2.03(3) 2.18(3)
Fe1 O1 5_4455 1.947(17) 1.888(18) 2.000(18)
Fe1 O1 5_5445 1.947(17) 1.888(18) 2.000(18)
Fe1 O1 5_5455 2.09(2) 2.03(3) 2.18(3)
Fe1 O2 1_4555 2.00(4) 1.99(7) 2.03(7)
Fe1 O2 . 2.00(4) 1.99(7) 2.03(7)
Fe1 O3 1_5545 2.11(2) 1.82(4) 2.79(4)
Fe1 O3 . 2.11(2) 1.82(4) 2.79(4)
Pb1 Bi1 . 0.01(2) 0.00(4) 0.03(4)
Pb1 O1 5_4445 2.95(3) 2.16(4) 3.87(4)
Pb1 O1 5_4455 3.00(3) 2.49(5) 3.76(5)
Pb1 O1 5_5445 3.00(3) 2.49(5) 3.76(5)
Pb1 O1 5_5455 2.95(3) 2.16(4) 3.87(4)
Pb1 O2 5_4445 2.85(3) 2.42(5) 3.67(5)
Pb1 O2 5_4455 2.85(3) 2.42(5) 3.67(5)
Pb1 O2 5_4545 2.85(3) 2.42(5) 3.67(5)
Pb1 O2 5_4555 2.85(3) 2.42(5) 3.67(5)
Bi1 O1 5_4445 2.95(3) 2.16(4) 3.87(4)
Bi1 O1 5_4455 3.00(3) 2.49(5) 3.78(5)
Bi1 O1 5_5445 3.00(3) 2.49(5) 3.78(5)
Bi1 O1 5_5455 2.95(3) 2.16(4) 3.87(4)
Bi1 O2 5_4445 2.85(3) 2.42(5) 3.67(5)
Bi1 O2 5_4455 2.85(3) 2.42(5) 3.67(5)
Bi1 O2 5_4545 2.85(3) 2.42(5) 3.67(5)
Bi1 O2 5_4555 2.85(3) 2.42(5) 3.67(5)

loop_
_jana_atom_site_displace_legendre_atom_site_label
_jana_atom_site_displace_legendre_axis
_jana_atom_site_displace_legendre_param_order
_jana_atom_site_displace_legendre_param_coeff
Fe1 x 1 0.0419(18)
Fe1 y 1 0
Fe1 z 1 0.0223(12)
Fe1 x 2 0
Fe1 y 2 0
Fe1 z 2 0
Fe1 x 3 -0.054(3)
Fe1 y 3 0
Fe1 z 3 0.097(3)
Fe1 x 4 0
Fe1 y 4 0
Fe1 z 4 0
Pb1 x 1 0.023(3)
Pb1 y 1 0
Pb1 z 1 -0.081(2)
Pb1 x 2 0
Pb1 y 2 0
Pb1 z 2 0
Pb1 x 3 -0.102(6)
Pb1 y 3 0
Pb1 z 3 0.126(5)
Pb1 x 4 0
Pb1 y 4 0
Pb1 z 4 0
Bi1 x 1 0.023(3)
Bi1 y 1 0
Bi1 z 1 -0.081(2)
Bi1 x 2 0
Bi1 y 2 0
Bi1 z 2 0
Bi1 x 3 -0.102(6)
Bi1 y 3 0
Bi1 z 3 0.126(5)
Bi1 x 4 0
Bi1 y 4 0
Bi1 z 4 0
O1 x 1 0.044(4)
O1 y 1 0
O1 z 1 0.227(3)
O1 x 2 0
O1 y 2 0
O1 z 2 0
O1 x 3 -0.117(10)
O1 y 3 0
O1 z 3 0.083(5)
O1 x 4 0
O1 y 4 0
O1 z 4 0
O2 x 1 0.056(5)
O2 y 1 0
O2 z 1 0.133(3)
O2 x 2 0
O2 y 2 0
O2 z 2 0
O2 x 3 -0.039(16)
O2 y 3 0
O2 z 3 0.041(11)
O2 x 4 0
O2 y 4 0
O2 z 4 0
O3 x 1 0.053(3)
O3 y 1 0
O3 z 1 0.114(2)
O3 x 2 0
O3 y 2 0
O3 z 2 0
O3 x 3 -0.037(11)
O3 y 3 0
O3 z 3 0.065(8)
O3 x 4 0
O3 y 4 0
O3 z 4 0
